data_7714645
loop_
_publ_author_name
'Bedi, Vaibhav'
'Mandal, Dipendu'
'Hussain, Zahid'
'Chen, Shi-Ming'
'Wu, Yile'
'Qu, Zheng-Wang'
'Grimme, Stefan'
'Stephan, Douglas W.'

_publ_section_title
;
 The impact of Lewis acid variation on reactions with di-<i>tert</i>-butyl
 diazo diesters.
;
_journal_issue 2
_journal_name_full 'Dalton transactions (Cambridge, England : 2003)'
_journal_page_first 439
_journal_page_last 443
_journal_paper_doi 10.1039/d3dt03506a
_journal_volume 53
_journal_year 2024
_chemical_formula_moiety 'B0.5 C12 F10, C4 H9.5 N'
_chemical_formula_sum 'C16 H9.5 B0.5 F10 N'
_chemical_formula_weight 411.157
_space_group_crystal_system monoclinic
_space_group_IT_number 15
_space_group_name_Hall '-C 2yc'
_space_group_name_H-M_alt 'C 1 2/c 1'
_symmetry_Int_Tables_number 15
_audit_creation_date 2023-09-26
_audit_creation_method
;
Olex2 1.5
(compiled 2023.08.24 svn.re1ec1418 for OlexSys, GUI svn.r6817)
;
_audit_update_record
;
2023-10-19 deposited with the CCDC.	2023-11-30 downloaded from the CCDC.
;
_cell_angle_alpha 90
_cell_angle_beta 95.375(6)
_cell_angle_gamma 90
_cell_formula_units_Z 8
_cell_length_a 20.394(3)
_cell_length_b 8.2279(11)
_cell_length_c 19.557(3)
_cell_measurement_reflns_used 3733
_cell_measurement_temperature 150.02
_cell_measurement_theta_max 21.96
_cell_measurement_theta_min 2.76
_cell_volume 3267.2(8)
_computing_molecular_graphics 'Olex2 1.5 (Dolomanov et al., 2009)'
_computing_publication_material 'Olex2 1.5 (Dolomanov et al., 2009)'
_computing_structure_refinement 'olex2.refine 1.5 (Bourhis et al., 2015)'
_diffrn_ambient_temperature 150.02
_diffrn_measured_fraction_theta_full 0.9997
_diffrn_measured_fraction_theta_max 0.9997
_diffrn_measurement_device_type 'Bruker APEX-II CCD'
_diffrn_measurement_method '\f and \w scans'
_diffrn_radiation_monochromator graphite
_diffrn_radiation_type 'Mo K\a'
_diffrn_radiation_wavelength 0.71073
_diffrn_reflns_av_R_equivalents 0.0749
_diffrn_reflns_av_unetI/netI 0.0520
_diffrn_reflns_Laue_measured_fraction_full 0.9997
_diffrn_reflns_Laue_measured_fraction_max 0.9997
_diffrn_reflns_limit_h_max 25
_diffrn_reflns_limit_h_min -25
_diffrn_reflns_limit_k_max 10
_diffrn_reflns_limit_k_min -10
_diffrn_reflns_limit_l_max 24
_diffrn_reflns_limit_l_min -24
_diffrn_reflns_number 32500
_diffrn_reflns_point_group_measured_fraction_full 0.9997
_diffrn_reflns_point_group_measured_fraction_max 0.9997
_diffrn_reflns_theta_full 24.9934
_diffrn_reflns_theta_max 24.99
_diffrn_reflns_theta_min 2.01
_diffrn_source_current 30.0
_diffrn_source_power 1.5
_diffrn_source_voltage 50.0
_diffrn_standards_number 0
_exptl_absorpt_coefficient_mu 0.178
_exptl_absorpt_correction_type none
_exptl_crystal_colour orange
_exptl_crystal_colour_primary orange
_exptl_crystal_density_diffrn 1.672
_exptl_crystal_description Block
_exptl_crystal_F_000 1641.935
_exptl_crystal_size_max 0.34
_exptl_crystal_size_mid 0.24
_exptl_crystal_size_min 0.22
_refine_diff_density_max 0.4123
_refine_diff_density_min -0.3941
_refine_diff_density_rms 0.1030
_refine_ls_d_res_high 0.8411
_refine_ls_d_res_low 10.1524
_refine_ls_goodness_of_fit_ref 1.0887
_refine_ls_hydrogen_treatment constr
_refine_ls_matrix_type full
_refine_ls_number_constraints 14
_refine_ls_number_parameters 252
_refine_ls_number_reflns 2869
_refine_ls_number_restraints 0
_refine_ls_restrained_S_all 1.0887
_refine_ls_R_factor_all 0.0832
_refine_ls_R_factor_gt 0.0395
_refine_ls_shift/su_max -0.0002
_refine_ls_shift/su_mean 0.0000
_refine_ls_structure_factor_coef Fsqd
_refine_ls_weighting_details 'w=1/[\s^2^(Fo^2^)+(0.0354P)^2^+3.1341P] where P=(Fo^2^+2Fc^2^)/3'
_refine_ls_weighting_scheme calc
_refine_ls_wR_factor_gt 0.0784
_refine_ls_wR_factor_ref 0.0992
_reflns_Friedel_coverage 0.0
_reflns_limit_h_max 24
_reflns_limit_h_min -24
_reflns_limit_k_max 9
_reflns_limit_k_min 0
_reflns_limit_l_max 23
_reflns_limit_l_min 0
_reflns_number_gt 1869
_reflns_number_total 2869
_reflns_threshold_expression I>=2u(I)
_cod_data_source_file d3dt03506a2.cif
_cod_data_source_block 2
_cod_depositor_comments 'Adding full bibliography for 7714643--7714645.cif.'
_cod_database_code 7714645
_olex2_refinement_description
;
1. Fixed Uiso
 At 1.2 times of:
  All N(H) groups
 At 1.5 times of:
  All C(H,H,H) groups
2. Others
 Fixed Sof: H1(0.5)
3.a Aromatic/amide H refined with riding coordinates:
 N1(H1)
3.b Idealised Me refined as rotating group:
 C26(H26a,H26b,H26c), C27(H27a,H27b,H27c), C28(H28a,H28b,H28c)
;
_olex2_submission_special_instructions 'No special instructions were received'

loop_
_space_group_symop_id
_space_group_symop_operation_xyz
1 x,y,z
2 -x,y,-z+1/2
3 -x,-y,-z
4 x,-y,z-1/2
5 x+1/2,y+1/2,z
6 -x+1/2,y+1/2,-z+1/2
7 -x+1/2,-y+1/2,-z
8 x+1/2,-y+1/2,z-1/2

loop_
_atom_site_label
_atom_site_type_symbol
_atom_site_fract_x
_atom_site_fract_y
_atom_site_fract_z
_atom_site_U_iso_or_equiv
_atom_site_adp_type
_atom_site_occupancy
_atom_site_site_symmetry_order
_atom_site_refinement_flags_posn
_atom_site_refinement_flags_adp
_atom_site_refinement_flags_occupancy
F1 F 0.34869(7) 0.94643(18) 0.23178(7) 0.0351(4) Uani 1.000000 1 . . .
F2 F 0.55454(7) 0.78118(18) 0.15954(7) 0.0331(4) Uani 1.000000 1 . . .
F3 F 0.28936(7) 0.72398(18) 0.15153(8) 0.0391(4) Uani 1.000000 1 . . .
F4 F 0.50277(7) 1.07256(18) 0.09476(7) 0.0357(4) Uani 1.000000 1 . . .
F5 F 0.49306(8) 0.55242(18) 0.08134(8) 0.0401(4) Uani 1.000000 1 . . .
F6 F 0.57781(9) 1.28760(19) 0.03925(8) 0.0486(5) Uani 1.000000 1 . . .
F7 F 0.59600(8) 1.23040(18) 0.31612(7) 0.0386(4) Uani 1.000000 1 . . .
F8 F 0.67276(9) 1.4429(2) 0.25838(9) 0.0537(5) Uani 1.000000 1 . . .
F9 F 0.35936(8) 0.52000(18) 0.07594(8) 0.0427(4) Uani 1.000000 1 . . .
F10 F 0.66506(9) 1.47476(19) 0.11867(10) 0.0571(5) Uani 1.000000 1 . . .
N1 N 0.72750(10) 1.7410(3) 0.01797(11) 0.0328(6) Uani 1.000000 1 . . .
H1 H 0.72092(10) 1.6449(3) 0.03587(11) 0.0394(7) Uiso 0.500000 1 R . P
C12 C 0.48768(12) 0.7719(3) 0.15901(13) 0.0263(6) Uani 1.000000 1 . . .
C13 C 0.38816(13) 0.8563(3) 0.19431(13) 0.0261(6) Uani 1.000000 1 . . .
C14 C 0.45566(12) 0.8821(3) 0.19865(12) 0.0227(6) Uani 1.000000 1 . . .
C15 C 0.39047(14) 0.6358(3) 0.11554(13) 0.0287(6) Uani 1.000000 1 . . .
C16 C 0.54630(13) 1.1349(3) 0.20915(13) 0.0254(6) Uani 1.000000 1 . . .
C17 C 0.45781(13) 0.6523(3) 0.11822(13) 0.0278(6) Uani 1.000000 1 . . .
C18 C 0.62647(15) 1.3664(3) 0.14804(16) 0.0380(8) Uani 1.000000 1 . . .
C19 C 0.58298(14) 1.2722(3) 0.10824(14) 0.0336(7) Uani 1.000000 1 . . .
C20 C 0.59018(13) 1.2393(3) 0.24640(13) 0.0306(7) Uani 1.000000 1 . . .
C21 C 0.54448(13) 1.1602(3) 0.13903(14) 0.0283(6) Uani 1.000000 1 . . .
B22 B 0.5 1.0094(5) 0.25 0.0231(9) Uani 1.000000 2 S T P
C23 C 0.35574(13) 0.7387(3) 0.15386(13) 0.0278(6) Uani 1.000000 1 . . .
C2 C 0.68321(13) 1.8790(3) 0.03227(14) 0.0328(7) Uani 1.000000 1 . . .
C25 C 0.63016(14) 1.3512(3) 0.21825(15) 0.0361(7) Uani 1.000000 1 . . .
C26 C 0.61431(14) 1.8174(4) 0.00935(16) 0.0501(9) Uani 1.000000 1 . . .
H26a H 0.6098(4) 1.803(2) -0.04060(19) 0.0752(13) Uiso 1.000000 1 GR . .
H26b H 0.6071(4) 1.7132(13) 0.0317(8) 0.0752(13) Uiso 1.000000 1 GR . .
H26c H 0.58170(15) 1.8966(12) 0.0221(9) 0.0752(13) Uiso 1.000000 1 GR . .
C27 C 0.69347(14) 1.8969(3) 0.11019(14) 0.0351(7) Uani 1.000000 1 . . .
H27a H 0.6835(8) 1.7935(7) 0.13184(14) 0.0527(11) Uiso 1.000000 1 GR . .
H27b H 0.7393(2) 1.927(2) 0.12378(16) 0.0527(11) Uiso 1.000000 1 GR . .
H27c H 0.6642(6) 1.9817(15) 0.12500(17) 0.0527(11) Uiso 1.000000 1 GR . .
C28 C 0.70108(17) 2.0325(4) -0.00477(17) 0.0551(10) Uani 1.000000 1 . . .
H28a H 0.7466(4) 2.0630(15) 0.0102(8) 0.0826(14) Uiso 1.000000 1 GR . .
H28b H 0.6968(10) 2.0129(8) -0.05442(18) 0.0826(14) Uiso 1.000000 1 GR . .
H28c H 0.6714(7) 2.1207(8) 0.0059(9) 0.0826(14) Uiso 1.000000 1 GR . .

loop_
_atom_site_aniso_label
_atom_site_aniso_U_11
_atom_site_aniso_U_22
_atom_site_aniso_U_33
_atom_site_aniso_U_12
_atom_site_aniso_U_13
_atom_site_aniso_U_23
F1 0.0278(9) 0.0425(9) 0.0359(9) 0.0015(7) 0.0086(7) -0.0082(8)
F2 0.0269(9) 0.0416(9) 0.0312(9) 0.0037(7) 0.0051(7) -0.0069(7)
F3 0.0279(9) 0.0428(10) 0.0461(10) -0.0057(7) 0.0005(7) -0.0020(8)
F4 0.0408(10) 0.0447(10) 0.0214(8) 0.0065(8) 0.0014(7) 0.0037(7)
F5 0.0457(10) 0.0379(9) 0.0370(10) 0.0100(8) 0.0045(8) -0.0116(8)
F6 0.0686(12) 0.0477(10) 0.0329(10) 0.0193(9) 0.0233(9) 0.0175(8)
F7 0.0445(10) 0.0445(10) 0.0273(9) -0.0137(8) 0.0060(7) -0.0061(8)
F8 0.0576(12) 0.0417(10) 0.0644(13) -0.0219(9) 0.0190(10) -0.0113(9)
F9 0.0469(10) 0.0366(9) 0.0437(10) -0.0086(8) -0.0013(8) -0.0127(8)
F10 0.0706(13) 0.0356(9) 0.0711(13) -0.0047(9) 0.0381(10) 0.0153(9)
N1 0.0294(14) 0.0363(12) 0.0338(14) 0.0005(11) 0.0084(10) 0.0021(11)
C12 0.0214(15) 0.0339(15) 0.0236(15) 0.0021(12) 0.0025(11) 0.0043(13)
C13 0.0280(15) 0.0289(15) 0.0218(14) 0.0045(13) 0.0035(12) 0.0005(12)
C14 0.0275(15) 0.0250(14) 0.0160(14) 0.0042(12) 0.0043(11) 0.0020(11)
C15 0.0383(17) 0.0235(14) 0.0232(15) -0.0046(13) -0.0031(13) -0.0007(12)
C16 0.0275(15) 0.0255(14) 0.0238(15) 0.0043(12) 0.0064(12) 0.0010(12)
C17 0.0358(17) 0.0257(14) 0.0222(15) 0.0064(13) 0.0039(13) -0.0039(12)
C18 0.0453(19) 0.0223(14) 0.050(2) 0.0027(14) 0.0248(16) 0.0071(15)
C19 0.0438(19) 0.0311(16) 0.0287(17) 0.0176(14) 0.0186(14) 0.0126(14)
C20 0.0378(17) 0.0314(15) 0.0237(16) 0.0015(13) 0.0088(13) 0.0004(13)
C21 0.0306(16) 0.0279(15) 0.0270(16) 0.0078(13) 0.0053(13) 0.0003(13)
B22 0.020(2) 0.030(2) 0.019(2) -0.000000 0.0028(18) 0.000000
C23 0.0232(15) 0.0318(15) 0.0281(15) -0.0028(12) 0.0006(12) 0.0044(13)
C2 0.0292(16) 0.0341(15) 0.0359(17) 0.0108(13) 0.0067(13) 0.0005(14)
C25 0.0407(18) 0.0272(15) 0.0421(19) -0.0065(14) 0.0123(15) -0.0052(14)
C26 0.0335(18) 0.077(2) 0.0393(19) 0.0137(17) 0.0001(14) -0.0147(17)
C27 0.0339(17) 0.0354(16) 0.0371(17) -0.0003(13) 0.0080(13) -0.0038(14)
C28 0.069(2) 0.0496(19) 0.050(2) 0.0273(18) 0.0233(18) 0.0173(17)

loop_
_atom_type_symbol
_atom_type_scat_dispersion_real
_atom_type_scat_dispersion_imag
_atom_type_scat_Cromer_Mann_a1
_atom_type_scat_Cromer_Mann_a2
_atom_type_scat_Cromer_Mann_a3
_atom_type_scat_Cromer_Mann_a4
_atom_type_scat_Cromer_Mann_b1
_atom_type_scat_Cromer_Mann_b2
_atom_type_scat_Cromer_Mann_b3
_atom_type_scat_Cromer_Mann_b4
_atom_type_scat_Cromer_Mann_c
_atom_type_scat_source
_atom_type_scat_dispersion_source
B 0.00156 0.00068 2.05450 1.33260 1.09790 0.70680 23.21850 1.02100 60.34980 0.14030 -0.19320 'International Tables Volume C Table 6.1.1.4 (pp. 500-502)' 'Brennan, Cowan, Rev. Sci. Instrum., 1992, 63, 850'
C 0.00313 0.00162 2.31000 1.02000 1.58860 0.86500 20.84390 10.20750 0.56870 51.65120 0.21560 'International Tables Volume C Table 6.1.1.4 (pp. 500-502)' 'Brennan, Cowan, Rev. Sci. Instrum., 1992, 63, 850'
F 0.01756 0.01033 3.53920 2.64120 1.51700 1.02430 10.28250 4.29440 0.26150 26.14760 0.27760 'International Tables Volume C Table 6.1.1.4 (pp. 500-502)' 'Brennan, Cowan, Rev. Sci. Instrum., 1992, 63, 850'
H 0.00000 0.00000 0.49300 0.32291 0.14019 0.04081 10.51090 26.12570 3.14236 57.79970 0.00304 'International Tables Volume C Table 6.1.1.4 (pp. 500-502)' 'Brennan, Cowan, Rev. Sci. Instrum., 1992, 63, 850'
N 0.00612 0.00332 12.21260 3.13220 2.01250 1.16630 0.00570 9.89330 28.99750 0.58260 -11.52900 'International Tables Volume C Table 6.1.1.4 (pp. 500-502)' 'Brennan, Cowan, Rev. Sci. Instrum., 1992, 63, 850'

loop_
_geom_angle_atom_site_label_1
_geom_angle_atom_site_label_2
_geom_angle_atom_site_label_3
_geom_angle
_geom_angle_site_symmetry_1
_geom_angle_site_symmetry_3
_geom_angle_publ_flag
C2 N1 H1 119.43(13) . . ?
C14 C12 F2 118.6(2) . . ?
C17 C12 F2 115.7(2) . . ?
C17 C12 C14 125.7(2) . . ?
C14 C13 F1 121.2(2) . . ?
C23 C13 F1 114.6(2) . . ?
C23 C13 C14 124.2(2) . . ?
C13 C14 C12 112.3(2) . . ?
B22 C14 C12 119.3(2) 2_655 . ?
B22 C14 C13 128.0(2) 2_655 . ?
C17 C15 F9 120.4(2) . . ?
C23 C15 F9 120.7(2) . . ?
C23 C15 C17 118.9(2) . . ?
C21 C16 C20 112.4(2) . . ?
B22 C16 C20 119.9(2) 2_655 . ?
B22 C16 C21 127.5(2) 2_655 . ?
C12 C17 F5 121.3(2) . . ?
C15 C17 F5 120.0(2) . . ?
C15 C17 C12 118.7(2) . . ?
C19 C18 F10 120.3(3) . . ?
C25 C18 F10 120.3(3) . . ?
C25 C18 C19 119.3(3) . . ?
C18 C19 F6 120.1(3) . . ?
C21 C19 F6 120.2(3) . . ?
C21 C19 C18 119.7(2) . . ?
C16 C20 F7 118.8(2) . . ?
C25 C20 F7 115.9(2) . . ?
C25 C20 C16 125.2(2) . . ?
C16 C21 F4 120.5(2) . . ?
C19 C21 F4 114.9(2) . . ?
C19 C21 C16 124.5(3) . . ?
C14 B22 C14 101.7(3) 2_655 . ?
C16 B22 C14 113.90(12) . . ?
C16 B22 C14 112.51(12) . 2_655 ?
C16 B22 C14 112.51(12) 2_655 . ?
C16 B22 C14 113.90(12) 2_655 2_655 ?
C16 B22 C16 102.7(3) . 2_655 ?
C13 C23 F3 120.4(2) . . ?
C15 C23 F3 119.5(2) . . ?
C15 C23 C13 120.2(2) . . ?
C26 C2 N1 104.4(2) . . ?
C27 C2 N1 103.4(2) . . ?
C27 C2 C26 111.3(2) . . ?
C28 C2 N1 111.5(2) . . ?
C28 C2 C26 113.2(3) . . ?
C28 C2 C27 112.3(2) . . ?
C18 C25 F8 120.2(3) . . ?
C20 C25 F8 121.0(3) . . ?
C20 C25 C18 118.8(3) . . ?
H26a C26 C2 109.5 . . ?
H26b C26 C2 109.5 . . ?
H26b C26 H26a 109.5 . . ?
H26c C26 C2 109.5 . . ?
H26c C26 H26a 109.5 . . ?
H26c C26 H26b 109.5 . . ?
H27a C27 C2 109.5 . . ?
H27b C27 C2 109.5 . . ?
H27b C27 H27a 109.5 . . ?
H27c C27 C2 109.5 . . ?
H27c C27 H27a 109.5 . . ?
H27c C27 H27b 109.5 . . ?
H28a C28 C2 109.5 . . ?
H28b C28 C2 109.5 . . ?
H28b C28 H28a 109.5 . . ?
H28c C28 C2 109.5 . . ?
H28c C28 H28a 109.5 . . ?
H28c C28 H28b 109.5 . . ?

loop_
_geom_bond_atom_site_label_1
_geom_bond_atom_site_label_2
_geom_bond_distance
_geom_bond_site_symmetry_2
_geom_bond_publ_flag
F1 C13 1.358(3) . ?
F2 C12 1.365(3) . ?
F3 C23 1.356(3) . ?
F4 C21 1.362(3) . ?
F5 C17 1.345(3) . ?
F6 C19 1.349(3) . ?
F7 C20 1.360(3) . ?
F8 C25 1.346(3) . ?
F9 C15 1.348(3) . ?
F10 C18 1.352(3) . ?
N1 N1 1.216(4) 7_685 ?
N1 H1 0.8800 . ?
N1 C2 1.494(3) . ?
C12 C14 1.395(3) . ?
C12 C17 1.373(4) . ?
C13 C14 1.388(3) . ?
C13 C23 1.379(4) . ?
C14 B22 1.659(4) 2_655 ?
C15 C17 1.376(4) . ?
C15 C23 1.371(4) . ?
C16 C20 1.395(4) . ?
C16 C21 1.384(4) . ?
C16 B22 1.655(4) 2_655 ?
C18 C19 1.366(4) . ?
C18 C25 1.374(4) . ?
C19 C21 1.384(4) . ?
C20 C25 1.378(4) . ?
C2 C26 1.521(4) . ?
C2 C27 1.526(4) . ?
C2 C28 1.517(4) . ?
C26 H26a 0.9800 . ?
C26 H26b 0.9800 . ?
C26 H26c 0.9800 . ?
C27 H27a 0.9800 . ?
C27 H27b 0.9800 . ?
C27 H27c 0.9800 . ?
C28 H28a 0.9800 . ?
C28 H28b 0.9800 . ?
C28 H28c 0.9800 . ?

loop_
_geom_torsion_atom_site_label_1
_geom_torsion_atom_site_label_2
_geom_torsion_atom_site_label_3
_geom_torsion_atom_site_label_4
_geom_torsion
_geom_torsion_site_symmetry_1
_geom_torsion_site_symmetry_2
_geom_torsion_site_symmetry_3
_geom_torsion_site_symmetry_4
_geom_torsion_publ_flag
F1 C13 C14 C12 176.9(2) . . . . ?
F1 C13 C14 B22 4.2(3) . . . 2_655 ?
F1 C13 C23 F3 2.5(2) . . . . ?
F1 C13 C23 C15 -177.6(2) . . . . ?
F2 C12 C14 C13 -178.7(2) . . . . ?
F2 C12 C14 B22 -5.3(3) . . . 2_655 ?
F2 C12 C17 F5 -0.3(2) . . . . ?
F2 C12 C17 C15 179.7(2) . . . . ?
F3 C23 C13 C14 -178.6(2) . . . . ?
F3 C23 C15 F9 -0.3(3) . . . . ?
F3 C23 C15 C17 179.8(2) . . . . ?
F4 C21 C16 C20 -177.9(2) . . . . ?
F4 C21 C16 B22 -2.5(3) . . . 2_655 ?
F4 C21 C19 F6 -0.4(2) . . . . ?
F4 C21 C19 C18 180.0(2) . . . . ?
F5 C17 C12 C14 179.4(2) . . . . ?
F5 C17 C15 F9 -0.2(3) . . . . ?
F5 C17 C15 C23 179.7(2) . . . . ?
F6 C19 C18 F10 -0.6(3) . . . . ?
F6 C19 C18 C25 178.8(2) . . . . ?
F6 C19 C21 C16 179.8(2) . . . . ?
F7 C20 C16 C21 178.6(2) . . . . ?
F7 C20 C16 B22 2.8(3) . . . 2_655 ?
F7 C20 C25 F8 1.0(3) . . . . ?
F7 C20 C25 C18 -179.8(2) . . . . ?
F8 C25 C18 F10 -0.7(3) . . . . ?
F8 C25 C18 C19 179.9(2) . . . . ?
F8 C25 C20 C16 -177.6(2) . . . . ?
F9 C15 C17 C12 179.8(2) . . . . ?
F9 C15 C23 C13 179.8(2) . . . . ?
F10 C18 C19 C21 179.1(2) . . . . ?
F10 C18 C25 C20 -179.9(2) . . . . ?
N1 N1 C2 C26 124.3(3) 7_685 . . . ?
N1 N1 C2 C27 -119.1(3) 7_685 . . . ?
N1 N1 C2 C28 1.8(4) 7_685 . . . ?
C12 C14 C13 C23 -1.9(3) . . . . ?
C12 C14 B22 C14 -59.7(3) . . 2_655 2_655 ?
C12 C14 B22 C16 61.6(2) . . 2_655 . ?
C12 C14 B22 C16 178.0(2) . . 2_655 2_655 ?
C12 C17 C15 C23 -0.3(3) . . . . ?
C13 C14 B22 C14 112.6(2) . . 2_655 2_655 ?
C13 C14 B22 C16 -126.1(3) . . 2_655 . ?
C13 C14 B22 C16 -9.7(3) . . 2_655 2_655 ?
C13 C23 C15 C17 -0.1(3) . . . . ?
C14 B22 C16 C20 -59.6(3) 2_655 . . . ?
C14 B22 C16 C20 -174.7(2) . 2_655 . . ?
C14 B22 C16 C21 125.33(19) 2_655 . . . ?
C14 B22 C16 C21 10.2(3) . 2_655 . . ?
C16 C20 C25 C18 1.6(3) . . . . ?
C16 C21 C19 C18 0.1(3) . . . . ?
C16 B22 C16 C20 63.33(18) 2_655 . . . ?
C16 B22 C16 C21 -111.76(17) 2_655 . . . ?
